data_4102371
loop_
_publ_author_name
'R. D. Schmidt'
'D. A. Shultz'
'J. D. Martin'
'P. D. Boyle'

_publ_section_title
;
 Goldilocks Effect in Magnetic Bistability: Remote Substituent Modulation
 and Lattice Control of Photoinduced Valence Tautomerism and Light-Induced
 Thermal Hysteresis
;
_journal_name_full 'Journal of the American Chemical Society'
_journal_page_first 6261
_journal_page_last 6273
_journal_paper_doi 10.1021/ja101957c
_journal_volume 132
_journal_year 2010
_chemical_formula_sum 'C40 H54 Co N2 O4'
_chemical_formula_weight 685.78
_chemical_name_systematic
; 
 ? 
;
_space_group_IT_number 14
_symmetry_cell_setting monoclinic
_symmetry_space_group_name_Hall '-P 2yn'
_symmetry_space_group_name_H-M 'P 1 21/n 1'
_atom_sites_solution_hydrogens geom
_atom_sites_solution_primary direct
_atom_sites_solution_secondary difmap
_audit_creation_method SHELXL-97
_cell_angle_alpha 90.00
_cell_angle_beta 90.820(3)
_cell_angle_gamma 90.00
_cell_formula_units_Z 2
_cell_length_a 10.3350(6)
_cell_length_b 10.0315(6)
_cell_length_c 21.6292(13)
_cell_measurement_reflns_used 9896
_cell_measurement_temperature 110
_cell_measurement_theta_max 24.95
_cell_measurement_theta_min 2.77
_cell_volume 2242.2(2)
_computing_cell_refinement SAINT
_computing_data_collection Apex2
_computing_data_reduction SAINT
_computing_molecular_graphics NRCVAX
_computing_publication_material cif2tables.py
_computing_structure_refinement XL
_computing_structure_solution SIR92
_diffrn_ambient_temperature 110
_diffrn_measured_fraction_theta_full 0.984
_diffrn_measured_fraction_theta_max 0.984
_diffrn_measurement_device_type 'Bruker-Nonius Kappa Axis X8 Apex2'
_diffrn_measurement_method 'omega and phi scans'
_diffrn_radiation_monochromator graphite
_diffrn_radiation_source 'fine-focus sealed tube'
_diffrn_radiation_type MoK\a
_diffrn_radiation_wavelength 0.71073
_diffrn_reflns_av_R_equivalents 0.0000
_diffrn_reflns_av_sigmaI/netI 0.0715
_diffrn_reflns_limit_h_max 12
_diffrn_reflns_limit_h_min -12
_diffrn_reflns_limit_k_max 11
_diffrn_reflns_limit_k_min 0
_diffrn_reflns_limit_l_max 25
_diffrn_reflns_limit_l_min 0
_diffrn_reflns_number 3973
_diffrn_reflns_theta_full 25.20
_diffrn_reflns_theta_max 25.20
_diffrn_reflns_theta_min 2.77
_exptl_absorpt_coefficient_mu 0.417
_exptl_absorpt_correction_T_max 0.9934
_exptl_absorpt_correction_T_min 0.9030
_exptl_absorpt_correction_type multi-scan
_exptl_absorpt_process_details SADABS
_exptl_crystal_colour blue
_exptl_crystal_density_diffrn 1.016
_exptl_crystal_density_method 'not measured'
_exptl_crystal_description plate
_exptl_crystal_F_000 734
_exptl_crystal_size_max 0.25
_exptl_crystal_size_mid 0.11
_exptl_crystal_size_min 0.02
_platon_squeeze_details
;
The structure was treated with SQUEEZE after a suitable model
for the disordered toluene(s) could not be found.
;
_refine_diff_density_max 2.882
_refine_diff_density_min -0.702
_refine_diff_density_rms 0.112
_refine_ls_extinction_method none
_refine_ls_goodness_of_fit_ref 0.970
_refine_ls_hydrogen_treatment constr
_refine_ls_matrix_type full
_refine_ls_number_parameters 221
_refine_ls_number_reflns 3973
_refine_ls_number_restraints 0
_refine_ls_restrained_S_all 0.970
_refine_ls_R_factor_all 0.1125
_refine_ls_R_factor_gt 0.0826
_refine_ls_shift/su_max 0.000
_refine_ls_shift/su_mean 0.000
_refine_ls_structure_factor_coef Fsqd
_refine_ls_weighting_details 'calc w=1/[\s^2^(Fo^2^)+(0.1504P)^2^+0.0000P] where P=(Fo^2^+2Fc^2^)/3'
_refine_ls_weighting_scheme calc
_refine_ls_wR_factor_gt 0.1990
_refine_ls_wR_factor_ref 0.2140
_reflns_number_gt 2689
_reflns_number_total 3973
_reflns_threshold_expression >2sigma(I)
_cod_data_source_file ja101957c_si_002.cif
_cod_data_source_block x10070
_cod_original_sg_symbol_H-M 'P 21/n'
_cod_database_code 4102371

loop_
_symmetry_equiv_pos_as_xyz
'x, y, z'
'-x+1/2, y+1/2, -z+1/2'
'-x, -y, -z'
'x-1/2, -y-1/2, z-1/2'

loop_
_atom_site_label
_atom_site_type_symbol
_atom_site_fract_x
_atom_site_fract_y
_atom_site_fract_z
_atom_site_U_iso_or_equiv
_atom_site_adp_type
_atom_site_occupancy
_atom_site_symmetry_multiplicity
_atom_site_calc_flag
_atom_site_refinement_flags
Co1 Co 0.0000 0.0000 0.5000 0.0238(3) Uani 1 2 d S
O1 O 0.1596(2) 0.0477(3) 0.53654(11) 0.0236(6) Uani 1 1 d .
O2 O -0.0773(2) 0.0465(3) 0.57560(11) 0.0237(6) Uani 1 1 d .
N1 N -0.0253(3) 0.1804(3) 0.47029(14) 0.0274(8) Uani 1 1 d .
C1 C 0.1435(4) 0.0808(4) 0.59534(17) 0.0240(9) Uani 1 1 d .
C2 C 0.0129(4) 0.0797(4) 0.61716(16) 0.0219(8) Uani 1 1 d .
C3 C -0.0138(4) 0.1169(4) 0.67853(16) 0.0236(9) Uani 1 1 d .
C4 C 0.0903(4) 0.1554(4) 0.71512(17) 0.0251(9) Uani 1 1 d .
H4 H 0.0741 0.1814 0.7565 0.030 Uiso 1 1 calc R
C5 C 0.2189(4) 0.1583(4) 0.69462(17) 0.0256(9) Uani 1 1 d .
C6 C 0.2435(4) 0.1199(4) 0.63436(17) 0.0231(9) Uani 1 1 d .
H6 H 0.3297 0.1204 0.6198 0.028 Uiso 1 1 calc R
C7 C -0.1539(4) 0.1191(4) 0.70224(17) 0.0251(9) Uani 1 1 d .
C8 C -0.2296(4) 0.2279(4) 0.66763(19) 0.0350(10) Uani 1 1 d .
H8A H -0.1902 0.3149 0.6763 0.052 Uiso 1 1 calc R
H8B H -0.3195 0.2281 0.6814 0.052 Uiso 1 1 calc R
H8C H -0.2275 0.2103 0.6231 0.052 Uiso 1 1 calc R
C9 C -0.2181(4) -0.0167(4) 0.69048(19) 0.0308(10) Uani 1 1 d .
H9A H -0.2248 -0.0327 0.6459 0.046 Uiso 1 1 calc R
H9B H -0.3048 -0.0170 0.7083 0.046 Uiso 1 1 calc R
H9C H -0.1656 -0.0871 0.7098 0.046 Uiso 1 1 calc R
C10 C -0.1589(4) 0.1476(4) 0.77155(18) 0.0345(10) Uani 1 1 d .
H10A H -0.1098 0.0792 0.7941 0.052 Uiso 1 1 calc R
H10B H -0.2491 0.1464 0.7849 0.052 Uiso 1 1 calc R
H10C H -0.1211 0.2354 0.7801 0.052 Uiso 1 1 calc R
C11 C 0.3304(4) 0.2059(4) 0.73676(18) 0.0298(9) Uani 1 1 d .
C12 C 0.3967(4) 0.3260(4) 0.7065(2) 0.0382(11) Uani 1 1 d .
H12A H 0.4708 0.3540 0.7322 0.057 Uiso 1 1 calc R
H12B H 0.3349 0.3997 0.7027 0.057 Uiso 1 1 calc R
H12C H 0.4268 0.3008 0.6654 0.057 Uiso 1 1 calc R
C13 C 0.4296(4) 0.0925(4) 0.7436(2) 0.0362(10) Uani 1 1 d .
H13A H 0.3877 0.0142 0.7616 0.054 Uiso 1 1 calc R
H13B H 0.5010 0.1215 0.7707 0.054 Uiso 1 1 calc R
H13C H 0.4634 0.0694 0.7029 0.054 Uiso 1 1 calc R
C14 C 0.2868(4) 0.2466(5) 0.80118(19) 0.0376(11) Uani 1 1 d .
H14A H 0.2420 0.1718 0.8206 0.056 Uiso 1 1 calc R
H14B H 0.2280 0.3230 0.7979 0.056 Uiso 1 1 calc R
H14C H 0.3626 0.2712 0.8265 0.056 Uiso 1 1 calc R
C15 C -0.1395(4) 0.2419(4) 0.47736(18) 0.0310(10) Uani 1 1 d .
H15 H -0.2083 0.1951 0.4963 0.037 Uiso 1 1 calc R
C16 C -0.1596(4) 0.3715(4) 0.45783(19) 0.0338(10) Uani 1 1 d .
H16 H -0.2415 0.4124 0.4634 0.041 Uiso 1 1 calc R
C17 C -0.0592(5) 0.4431(4) 0.42975(19) 0.0369(11) Uani 1 1 d .
C18 C 0.0564(4) 0.3770(4) 0.42329(19) 0.0358(10) Uani 1 1 d .
H18 H 0.1270 0.4213 0.4045 0.043 Uiso 1 1 calc R
C19 C 0.0716(4) 0.2480(4) 0.44353(19) 0.0323(10) Uani 1 1 d .
H19 H 0.1528 0.2053 0.4385 0.039 Uiso 1 1 calc R
C20 C -0.0796(5) 0.5836(4) 0.4081(2) 0.0468(13) Uani 1 1 d .
H20A H -0.0884 0.5848 0.3630 0.070 Uiso 1 1 calc R
H20B H -0.0052 0.6383 0.4208 0.070 Uiso 1 1 calc R
H20C H -0.1584 0.6196 0.4265 0.070 Uiso 1 1 calc R

loop_
_atom_site_aniso_label
_atom_site_aniso_U_11
_atom_site_aniso_U_22
_atom_site_aniso_U_33
_atom_site_aniso_U_23
_atom_site_aniso_U_13
_atom_site_aniso_U_12
Co1 0.0213(4) 0.0195(4) 0.0308(5) -0.0052(3) 0.0025(3) -0.0024(3)
O1 0.0209(14) 0.0248(15) 0.0250(14) -0.0035(11) -0.0013(11) -0.0045(11)
O2 0.0199(14) 0.0227(14) 0.0286(14) -0.0061(11) 0.0004(11) -0.0011(11)
N1 0.030(2) 0.0228(19) 0.0298(18) -0.0066(14) -0.0016(14) -0.0030(15)
C1 0.028(2) 0.015(2) 0.028(2) 0.0004(15) -0.0026(17) 0.0001(16)
C2 0.024(2) 0.015(2) 0.027(2) 0.0010(14) -0.0042(16) 0.0005(15)
C3 0.027(2) 0.017(2) 0.027(2) 0.0020(15) -0.0024(17) 0.0025(16)
C4 0.030(2) 0.018(2) 0.027(2) 0.0000(15) 0.0018(17) 0.0028(16)
C5 0.027(2) 0.017(2) 0.033(2) 0.0010(15) -0.0037(17) -0.0036(16)
C6 0.018(2) 0.021(2) 0.031(2) -0.0019(15) 0.0007(16) -0.0018(16)
C7 0.023(2) 0.025(2) 0.026(2) 0.0024(16) 0.0001(16) 0.0005(16)
C8 0.032(2) 0.036(3) 0.037(2) -0.0022(18) 0.0016(19) 0.0086(19)
C9 0.023(2) 0.032(3) 0.037(2) 0.0000(17) 0.0030(17) -0.0033(17)
C10 0.028(2) 0.039(3) 0.036(2) 0.0001(18) 0.0046(18) 0.0069(19)
C11 0.026(2) 0.032(2) 0.032(2) -0.0024(17) -0.0051(17) -0.0012(17)
C12 0.039(3) 0.033(3) 0.042(3) -0.0053(19) -0.010(2) -0.009(2)
C13 0.027(2) 0.040(3) 0.041(2) -0.0029(19) -0.0088(19) 0.0009(19)
C14 0.037(3) 0.038(3) 0.037(3) -0.0053(19) -0.010(2) -0.005(2)
C15 0.027(2) 0.030(2) 0.036(2) -0.0054(17) 0.0020(18) 0.0013(18)
C16 0.035(3) 0.024(2) 0.042(2) -0.0047(18) -0.0057(19) 0.0037(19)
C17 0.055(3) 0.021(2) 0.035(2) -0.0074(18) -0.008(2) -0.005(2)
C18 0.042(3) 0.024(2) 0.041(3) -0.0038(18) 0.003(2) -0.009(2)
C19 0.031(2) 0.026(2) 0.040(2) -0.0040(17) 0.0067(18) -0.0050(18)
C20 0.073(4) 0.025(3) 0.043(3) -0.0020(19) -0.011(2) -0.002(2)

loop_
_atom_type_symbol
_atom_type_description
_atom_type_scat_dispersion_real
_atom_type_scat_dispersion_imag
_atom_type_scat_source
C C 0.0033 0.0016 'International Tables Vol C Tables 4.2.6.8 and 6.1.1.4'
H H 0.0000 0.0000 'International Tables Vol C Tables 4.2.6.8 and 6.1.1.4'
Co Co 0.3494 0.9721 'International Tables Vol C Tables 4.2.6.8 and 6.1.1.4'
N N 0.0061 0.0033 'International Tables Vol C Tables 4.2.6.8 and 6.1.1.4'
O O 0.0106 0.0060 'International Tables Vol C Tables 4.2.6.8 and 6.1.1.4'

loop_
_geom_angle_atom_site_label_1
_geom_angle_atom_site_label_2
_geom_angle_atom_site_label_3
_geom_angle
_geom_angle_site_symmetry_1
_geom_angle_site_symmetry_3
O1 Co1 O1 180.00(15) 3_556 .
O1 Co1 O2 87.26(11) 3_556 3_556
O1 Co1 O2 92.74(11) . 3_556
O1 Co1 O2 92.74(11) 3_556 .
O1 Co1 O2 87.26(11) . .
O2 Co1 O2 180.000(1) 3_556 .
O1 Co1 N1 90.88(12) 3_556 3_556
O1 Co1 N1 89.12(12) . 3_556
O2 Co1 N1 89.97(12) 3_556 3_556
O2 Co1 N1 90.03(12) . 3_556
O1 Co1 N1 89.12(12) 3_556 .
O1 Co1 N1 90.88(12) . .
O2 Co1 N1 90.03(12) 3_556 .
O2 Co1 N1 89.97(12) . .
N1 Co1 N1 180.00(17) 3_556 .
C1 O1 Co1 110.2(2) . .
C2 O2 Co1 110.3(2) . .
C15 N1 C19 118.6(4) . .
C15 N1 Co1 120.4(3) . .
C19 N1 Co1 121.0(3) . .
O1 C1 C6 123.6(4) . .
O1 C1 C2 116.3(3) . .
C6 C1 C2 120.0(3) . .
O2 C2 C3 124.0(3) . .
O2 C2 C1 115.7(3) . .
C3 C2 C1 120.3(3) . .
C4 C3 C2 116.9(4) . .
C4 C3 C7 122.1(3) . .
C2 C3 C7 120.9(3) . .
C3 C4 C5 123.8(3) . .
C3 C4 H4 118.1 . .
C5 C4 H4 118.1 . .
C6 C5 C4 118.5(3) . .
C6 C5 C11 119.9(3) . .
C4 C5 C11 121.6(3) . .
C1 C6 C5 120.5(4) . .
C1 C6 H6 119.7 . .
C5 C6 H6 119.7 . .
C10 C7 C8 108.8(3) . .
C10 C7 C9 107.9(3) . .
C8 C7 C9 109.6(3) . .
C10 C7 C3 112.0(3) . .
C8 C7 C3 108.8(3) . .
C9 C7 C3 109.7(3) . .
C7 C8 H8A 109.5 . .
C7 C8 H8B 109.5 . .
H8A C8 H8B 109.5 . .
C7 C8 H8C 109.5 . .
H8A C8 H8C 109.5 . .
H8B C8 H8C 109.5 . .
C7 C9 H9A 109.5 . .
C7 C9 H9B 109.5 . .
H9A C9 H9B 109.5 . .
C7 C9 H9C 109.5 . .
H9A C9 H9C 109.5 . .
H9B C9 H9C 109.5 . .
C7 C10 H10A 109.5 . .
C7 C10 H10B 109.5 . .
H10A C10 H10B 109.5 . .
C7 C10 H10C 109.5 . .
H10A C10 H10C 109.5 . .
H10B C10 H10C 109.5 . .
C14 C11 C5 113.4(3) . .
C14 C11 C12 108.5(3) . .
C5 C11 C12 109.1(3) . .
C14 C11 C13 108.4(3) . .
C5 C11 C13 108.7(3) . .
C12 C11 C13 108.7(4) . .
C11 C12 H12A 109.5 . .
C11 C12 H12B 109.5 . .
H12A C12 H12B 109.5 . .
C11 C12 H12C 109.5 . .
H12A C12 H12C 109.5 . .
H12B C12 H12C 109.5 . .
C11 C13 H13A 109.5 . .
C11 C13 H13B 109.5 . .
H13A C13 H13B 109.5 . .
C11 C13 H13C 109.5 . .
H13A C13 H13C 109.5 . .
H13B C13 H13C 109.5 . .
C11 C14 H14A 109.5 . .
C11 C14 H14B 109.5 . .
H14A C14 H14B 109.5 . .
C11 C14 H14C 109.5 . .
H14A C14 H14C 109.5 . .
H14B C14 H14C 109.5 . .
N1 C15 C16 121.8(4) . .
N1 C15 H15 119.1 . .
C16 C15 H15 119.1 . .
C15 C16 C17 120.3(4) . .
C15 C16 H16 119.9 . .
C17 C16 H16 119.9 . .
C18 C17 C16 116.4(4) . .
C18 C17 C20 122.7(4) . .
C16 C17 C20 120.9(4) . .
C19 C18 C17 121.1(4) . .
C19 C18 H18 119.4 . .
C17 C18 H18 119.4 . .
N1 C19 C18 121.9(4) . .
N1 C19 H19 119.1 . .
C18 C19 H19 119.1 . .
C17 C20 H20A 109.5 . .
C17 C20 H20B 109.5 . .
H20A C20 H20B 109.5 . .
C17 C20 H20C 109.5 . .
H20A C20 H20C 109.5 . .
H20B C20 H20C 109.5 . .

loop_
_geom_bond_atom_site_label_1
_geom_bond_atom_site_label_2
_geom_bond_distance
_geom_bond_site_symmetry_2
Co1 O1 1.880(2) 3_556
Co1 O1 1.880(2) .
Co1 O2 1.889(2) 3_556
Co1 O2 1.889(2) .
Co1 N1 1.937(3) 3_556
Co1 N1 1.937(3) .
O1 C1 1.327(4) .
O2 C2 1.327(4) .
N1 C15 1.342(5) .
N1 C19 1.347(5) .
C1 C6 1.381(5) .
C1 C2 1.437(6) .
C2 C3 1.410(5) .
C3 C4 1.381(5) .
C3 C7 1.543(5) .
C4 C5 1.408(5) .
C4 H4 0.9500 .
C5 C6 1.386(5) .
C5 C11 1.535(5) .
C6 H6 0.9500 .
C7 C10 1.528(5) .
C7 C8 1.532(5) .
C7 C9 1.534(5) .
C8 H8A 0.9800 .
C8 H8B 0.9800 .
C8 H8C 0.9800 .
C9 H9A 0.9800 .
C9 H9B 0.9800 .
C9 H9C 0.9800 .
C10 H10A 0.9800 .
C10 H10B 0.9800 .
C10 H10C 0.9800 .
C11 C14 1.526(6) .
C11 C12 1.537(6) .
C11 C13 1.537(6) .
C12 H12A 0.9800 .
C12 H12B 0.9800 .
C12 H12C 0.9800 .
C13 H13A 0.9800 .
C13 H13B 0.9800 .
C13 H13C 0.9800 .
C14 H14A 0.9800 .
C14 H14B 0.9800 .
C14 H14C 0.9800 .
C15 C16 1.381(6) .
C15 H15 0.9500 .
C16 C17 1.407(6) .
C16 H16 0.9500 .
C17 C18 1.375(7) .
C17 C20 1.499(6) .
C18 C19 1.374(6) .
C18 H18 0.9500 .
C19 H19 0.9500 .
C20 H20A 0.9800 .
C20 H20B 0.9800 .
C20 H20C 0.9800 .

loop_
_geom_torsion_atom_site_label_1
_geom_torsion_atom_site_label_2
_geom_torsion_atom_site_label_3
_geom_torsion_atom_site_label_4
_geom_torsion
_geom_torsion_site_symmetry_1
O1 Co1 O1 C1 163(100) 3_556
O2 Co1 O1 C1 -176.2(2) 3_556
O2 Co1 O1 C1 3.8(2) .
N1 Co1 O1 C1 -86.3(2) 3_556
N1 Co1 O1 C1 93.7(2) .
O1 Co1 O2 C2 175.9(2) 3_556
O1 Co1 O2 C2 -4.1(2) .
O2 Co1 O2 C2 -143(100) 3_556
N1 Co1 O2 C2 85.0(2) 3_556
N1 Co1 O2 C2 -95.0(2) .
O1 Co1 N1 C15 46.4(3) 3_556
O1 Co1 N1 C15 -133.6(3) .
O2 Co1 N1 C15 133.7(3) 3_556
O2 Co1 N1 C15 -46.3(3) .
N1 Co1 N1 C15 110(100) 3_556
O1 Co1 N1 C19 -135.2(3) 3_556
O1 Co1 N1 C19 44.8(3) .
O2 Co1 N1 C19 -48.0(3) 3_556
O2 Co1 N1 C19 132.0(3) .
N1 Co1 N1 C19 -71(100) 3_556
Co1 O1 C1 C6 179.7(3) .
Co1 O1 C1 C2 -2.8(4) .
Co1 O2 C2 C3 -178.8(3) .
Co1 O2 C2 C1 3.6(4) .
O1 C1 C2 O2 -0.6(5) .
C6 C1 C2 O2 177.1(3) .
O1 C1 C2 C3 -178.3(3) .
C6 C1 C2 C3 -0.7(5) .
O2 C2 C3 C4 -176.6(3) .
C1 C2 C3 C4 1.0(5) .
O2 C2 C3 C7 1.1(6) .
C1 C2 C3 C7 178.7(3) .
C2 C3 C4 C5 -0.5(5) .
C7 C3 C4 C5 -178.1(3) .
C3 C4 C5 C6 -0.3(6) .
C3 C4 C5 C11 178.2(4) .
O1 C1 C6 C5 177.4(3) .
C2 C1 C6 C5 -0.1(6) .
C4 C5 C6 C1 0.6(6) .
C11 C5 C6 C1 -178.0(3) .
C4 C3 C7 C10 -8.5(5) .
C2 C3 C7 C10 173.9(3) .
C4 C3 C7 C8 111.7(4) .
C2 C3 C7 C8 -65.9(4) .
C4 C3 C7 C9 -128.4(4) .
C2 C3 C7 C9 54.0(4) .
C6 C5 C11 C14 179.1(3) .
C4 C5 C11 C14 0.6(5) .
C6 C5 C11 C12 58.0(5) .
C4 C5 C11 C12 -120.5(4) .
C6 C5 C11 C13 -60.4(5) .
C4 C5 C11 C13 121.1(4) .
C19 N1 C15 C16 0.2(6) .
Co1 N1 C15 C16 178.6(3) .
N1 C15 C16 C17 -0.1(6) .
C15 C16 C17 C18 0.1(6) .
C15 C16 C17 C20 179.8(4) .
C16 C17 C18 C19 -0.1(6) .
C20 C17 C18 C19 -179.9(4) .
C15 N1 C19 C18 -0.3(6) .
Co1 N1 C19 C18 -178.6(3) .
C17 C18 C19 N1 0.2(6) .

loop_
_platon_squeeze_void_nr
_platon_squeeze_void_average_x
_platon_squeeze_void_average_y
_platon_squeeze_void_average_z
_platon_squeeze_void_volume
_platon_squeeze_void_count_electrons
_platon_squeeze_void_content
1 0.000 -0.017 -0.000 289 39 ' '
2 0.500 -0.023 0.500 289 39 ' '
